data_2241461
loop_
_publ_author_name
'Zhong, Qi-Di'
'Hu, Sheng-Quan'
'Yan, Hong'

_publ_section_title
;
 Crystal structure of 1-benzyl-4-formyl-1<i>H</i>-pyrrole-3-carboxamide
;
_journal_coeditor_code SU5268
_journal_issue 2
_journal_name_full 'Acta Crystallographica Section E'
_journal_page_first 133
_journal_page_last 135
_journal_paper_doi 10.1107/S2056989016000128
_journal_volume 72
_journal_year 2016
_chemical_formula_iupac 'C13 H12 N2 O2'
_chemical_formula_moiety 'C13 H12 N2 O2'
_chemical_formula_sum 'C13 H12 N2 O2'
_chemical_formula_weight 228.25
_chemical_name_systematic
;
1-Benzyl-4-formyl-1<i>H</i>-pyrrole-3-carboxamide
;
_space_group_IT_number 14
_symmetry_cell_setting monoclinic
_symmetry_space_group_name_Hall '-P 2ybc'
_symmetry_space_group_name_H-M 'P 1 21/c 1'
_atom_sites_solution_hydrogens geom
_atom_sites_solution_primary direct
_atom_sites_solution_secondary difmap
_audit_creation_method SHELXL-97
_cell_angle_alpha 90.00
_cell_angle_beta 112.940(5)
_cell_angle_gamma 90.00
_cell_formula_units_Z 4
_cell_length_a 5.5296(6)
_cell_length_b 23.083(3)
_cell_length_c 9.3088(9)
_cell_measurement_reflns_used 3196
_cell_measurement_temperature 293(2)
_cell_measurement_theta_max 27.5
_cell_measurement_theta_min 3.5
_cell_volume 1094.2(2)
_computing_cell_refinement
;
SAINT (Bruker, 2005)
;
_computing_data_collection
;
APEX2 (Bruker, 2005)
;
_computing_data_reduction
;
SAINT (Bruker, 2005)
;
_computing_molecular_graphics
;
SHELXTL (Sheldrick, 2008) (Sheldrick, 2008)
;
_computing_publication_material SHELXTL
_computing_structure_refinement
;
SHELXTL (Sheldrick, 2008)
;
_computing_structure_solution
;
SHELXTL (Sheldrick, 2008)
;
_diffrn_ambient_temperature 293(2)
_diffrn_measured_fraction_theta_full 0.997
_diffrn_measured_fraction_theta_max 0.997
_diffrn_measurement_device_type 'Bruker SMART CCD area-detector'
_diffrn_measurement_method 'phi and omega scans'
_diffrn_radiation_monochromator graphite
_diffrn_radiation_source 'fine-focus sealed tube'
_diffrn_radiation_type MoK\a
_diffrn_radiation_wavelength 0.71073
_diffrn_reflns_av_R_equivalents 0.0206
_diffrn_reflns_av_sigmaI/netI 0.0121
_diffrn_reflns_limit_h_max 6
_diffrn_reflns_limit_h_min -6
_diffrn_reflns_limit_k_max 27
_diffrn_reflns_limit_k_min -27
_diffrn_reflns_limit_l_max 11
_diffrn_reflns_limit_l_min -11
_diffrn_reflns_number 9372
_diffrn_reflns_theta_full 25.05
_diffrn_reflns_theta_max 25.05
_diffrn_reflns_theta_min 3.53
_exptl_absorpt_coefficient_mu 0.095
_exptl_absorpt_correction_T_max 0.9830
_exptl_absorpt_correction_T_min 0.9765
_exptl_absorpt_correction_type multi-scan
_exptl_absorpt_process_details
;
(SADABS; Bruker, 2005)
;
_exptl_crystal_colour colorless
_exptl_crystal_density_diffrn 1.386
_exptl_crystal_density_method 'not measured'
_exptl_crystal_description block
_exptl_crystal_F_000 480
_exptl_crystal_size_max 0.25
_exptl_crystal_size_mid 0.20
_exptl_crystal_size_min 0.18
_refine_diff_density_max 0.193
_refine_diff_density_min -0.256
_refine_ls_extinction_method none
_refine_ls_goodness_of_fit_ref 1.004
_refine_ls_hydrogen_treatment constr
_refine_ls_matrix_type full
_refine_ls_number_parameters 154
_refine_ls_number_reflns 1938
_refine_ls_number_restraints 0
_refine_ls_restrained_S_all 1.004
_refine_ls_R_factor_all 0.0358
_refine_ls_R_factor_gt 0.0342
_refine_ls_shift/su_max 0.001
_refine_ls_shift/su_mean 0.000
_refine_ls_structure_factor_coef Fsqd
_refine_ls_weighting_details 'calc w=1/[\s^2^(Fo^2^)+(0.1000P)^2^+0.2118P] where P=(Fo^2^+2Fc^2^)/3'
_refine_ls_weighting_scheme calc
_refine_ls_wR_factor_gt 0.1202
_refine_ls_wR_factor_ref 0.1226
_reflns_number_gt 1823
_reflns_number_total 1938
_reflns_threshold_expression >2sigma(I)
_cod_data_source_file su5268sup1.cif
_cod_data_source_block I
_cod_original_sg_symbol_H-M 'P 21/c'
_cod_database_code 2241461

loop_
_symmetry_equiv_pos_as_xyz
'x, y, z'
'-x, y+1/2, -z+1/2'
'-x, -y, -z'
'x, -y-1/2, z-1/2'

loop_
_atom_site_type_symbol
_atom_site_label
_atom_site_fract_x
_atom_site_fract_y
_atom_site_fract_z
_atom_site_U_iso_or_equiv
_atom_site_adp_type
_atom_site_calc_flag
_atom_site_refinement_flags
_atom_site_occupancy
_atom_site_symmetry_multiplicity
C C1 1.0335(2) 0.84645(5) 0.26085(13) 0.0165(3) Uani d . 1 1
C C2 0.9577(2) 0.80281(5) 0.14829(15) 0.0217(3) Uani d . 1 1
H H2 0.7904 0.8035 0.0696 0.026 Uiso calc R 1 1
C C3 1.1293(3) 0.75831(6) 0.15255(17) 0.0267(3) Uani d . 1 1
H H3 1.0774 0.7298 0.0760 0.032 Uiso calc R 1 1
C C4 1.3792(3) 0.75629(6) 0.27120(17) 0.0271(3) Uani d . 1 1
H H4 1.4942 0.7264 0.2746 0.033 Uiso calc R 1 1
C C5 1.4545(2) 0.79918(6) 0.38396(15) 0.0252(3) Uani d . 1 1
H H5 1.6204 0.7979 0.4640 0.030 Uiso calc R 1 1
C C6 1.2845(2) 0.84412(5) 0.37859(14) 0.0206(3) Uani d . 1 1
H H6 1.3385 0.8730 0.4543 0.025 Uiso calc R 1 1
C C7 0.8542(2) 0.89645(5) 0.25832(13) 0.0167(3) Uani d . 1 1
H H7A 0.7595 0.8869 0.3236 0.020 Uiso calc R 1 1
H H7B 0.9601 0.9305 0.3022 0.020 Uiso calc R 1 1
C C8 0.7226(2) 0.94298(5) -0.00412(13) 0.0158(3) Uani d . 1 1
H H8 0.8792 0.9627 0.0164 0.019 Uiso calc R 1 1
C C9 0.5118(2) 0.94220(5) -0.14451(13) 0.0152(3) Uani d . 1 1
C C10 0.3150(2) 0.90594(5) -0.12295(13) 0.0162(3) Uani d . 1 1
C C11 0.4214(2) 0.88767(5) 0.03064(13) 0.0171(3) Uani d . 1 1
H H11 0.3383 0.8638 0.0779 0.021 Uiso calc R 1 1
C C12 0.5128(2) 0.97561(5) -0.28041(13) 0.0171(3) Uani d . 1 1
C C13 0.0602(2) 0.88460(5) -0.22590(14) 0.0199(3) Uani d . 1 1
H H13 -0.0288 0.8620 -0.1797 0.024 Uiso calc R 1 1
N N1 0.66548(19) 0.90998(4) 0.10118(11) 0.0152(3) Uani d . 1 1
N N2 0.2915(2) 0.97471(5) -0.40897(12) 0.0214(3) Uani d . 1 1
H H2A 0.2825 0.9936 -0.4906 0.026 Uiso calc R 1 1
H H2B 0.1581 0.9553 -0.4100 0.026 Uiso calc R 1 1
O O1 0.71039(17) 1.00283(4) -0.27249(10) 0.0237(3) Uani d . 1 1
O O2 -0.05271(17) 0.89275(4) -0.36651(10) 0.0255(3) Uani d . 1 1

loop_
_atom_site_aniso_label
_atom_site_aniso_U_11
_atom_site_aniso_U_22
_atom_site_aniso_U_33
_atom_site_aniso_U_12
_atom_site_aniso_U_13
_atom_site_aniso_U_23
C1 0.0178(6) 0.0173(6) 0.0150(6) -0.0021(5) 0.0072(5) 0.0043(4)
C2 0.0162(6) 0.0221(7) 0.0233(7) -0.0031(5) 0.0041(5) -0.0016(5)
C3 0.0249(7) 0.0193(7) 0.0347(8) -0.0027(5) 0.0103(6) -0.0052(5)
C4 0.0234(7) 0.0199(7) 0.0380(8) 0.0052(5) 0.0120(6) 0.0061(5)
C5 0.0181(6) 0.0284(7) 0.0244(7) 0.0026(5) 0.0033(5) 0.0086(5)
C6 0.0209(6) 0.0228(7) 0.0159(6) -0.0023(5) 0.0046(5) 0.0020(5)
C7 0.0167(6) 0.0198(6) 0.0113(6) -0.0003(5) 0.0029(5) 0.0011(4)
C8 0.0156(6) 0.0153(6) 0.0163(6) -0.0010(4) 0.0062(5) 0.0001(4)
C9 0.0160(6) 0.0142(6) 0.0147(6) 0.0013(4) 0.0051(5) -0.0014(4)
C10 0.0153(6) 0.0175(6) 0.0154(6) 0.0012(5) 0.0057(5) -0.0008(4)
C11 0.0155(6) 0.0183(6) 0.0185(6) -0.0017(5) 0.0076(5) 0.0004(5)
C12 0.0200(6) 0.0144(6) 0.0162(6) 0.0009(5) 0.0064(5) -0.0008(4)
C13 0.0171(6) 0.0221(6) 0.0194(7) -0.0005(5) 0.0059(5) -0.0007(5)
N1 0.0155(5) 0.0164(5) 0.0120(5) 0.0006(4) 0.0037(4) 0.0007(4)
N2 0.0198(6) 0.0265(6) 0.0149(5) -0.0022(4) 0.0034(4) 0.0055(4)
O1 0.0233(5) 0.0275(5) 0.0177(5) -0.0062(4) 0.0052(4) 0.0042(3)
O2 0.0213(5) 0.0314(6) 0.0178(5) -0.0034(4) 0.0009(4) -0.0008(4)

loop_
_atom_type_symbol
_atom_type_description
_atom_type_scat_dispersion_real
_atom_type_scat_dispersion_imag
_atom_type_scat_source
C C 0.0033 0.0016 'International Tables Vol C Tables 4.2.6.8 and 6.1.1.4'
H H 0.0000 0.0000 'International Tables Vol C Tables 4.2.6.8 and 6.1.1.4'
N N 0.0061 0.0033 'International Tables Vol C Tables 4.2.6.8 and 6.1.1.4'
O O 0.0106 0.0060 'International Tables Vol C Tables 4.2.6.8 and 6.1.1.4'

loop_
_geom_angle_atom_site_label_1
_geom_angle_atom_site_label_2
_geom_angle_atom_site_label_3
_geom_angle
C6 C1 C2 118.58(11)
C6 C1 C7 119.09(11)
C2 C1 C7 122.33(11)
C3 C2 C1 120.71(12)
C3 C2 H2 119.6
C1 C2 H2 119.6
C2 C3 C4 120.19(12)
C2 C3 H3 119.9
C4 C3 H3 119.9
C5 C4 C3 119.32(12)
C5 C4 H4 120.3
C3 C4 H4 120.3
C4 C5 C6 120.55(12)
C4 C5 H5 119.7
C6 C5 H5 119.7
C5 C6 C1 120.65(12)
C5 C6 H6 119.7
C1 C6 H6 119.7
N1 C7 C1 112.69(9)
N1 C7 H7A 109.1
C1 C7 H7A 109.1
N1 C7 H7B 109.1
C1 C7 H7B 109.1
H7A C7 H7B 107.8
C9 C8 N1 109.08(10)
C9 C8 H8 125.5
N1 C8 H8 125.5
C8 C9 C10 106.34(10)
C8 C9 C12 121.46(11)
C10 C9 C12 132.19(11)
C11 C10 C13 119.54(11)
C11 C10 C9 106.24(10)
C13 C10 C9 134.08(11)
N1 C11 C10 109.15(10)
N1 C11 H11 125.4
C10 C11 H11 125.4
O1 C12 N2 122.68(11)
O1 C12 C9 120.65(10)
N2 C12 C9 116.67(10)
O2 C13 C10 127.90(12)
O2 C13 H13 116.0
C10 C13 H13 116.0
C11 N1 C8 109.20(10)
C11 N1 C7 126.38(10)
C8 N1 C7 124.07(10)
C12 N2 H2A 120.0
C12 N2 H2B 120.0
H2A N2 H2B 120.0

loop_
_geom_bond_atom_site_label_1
_geom_bond_atom_site_label_2
_geom_bond_distance
C1 C6 1.3942(17)
C1 C2 1.3949(18)
C1 C7 1.5159(16)
C2 C3 1.3886(18)
C2 H2 0.9300
C3 C4 1.3933(19)
C3 H3 0.9300
C4 C5 1.384(2)
C4 H4 0.9300
C5 C6 1.3877(18)
C5 H5 0.9300
C6 H6 0.9300
C7 N1 1.4616(14)
C7 H7A 0.9700
C7 H7B 0.9700
C8 C9 1.3709(16)
C8 N1 1.3719(15)
C8 H8 0.9300
C9 C10 1.4476(16)
C9 C12 1.4834(16)
C10 C11 1.3829(16)
C10 C13 1.4471(17)
C11 N1 1.3516(15)
C11 H11 0.9300
C12 O1 1.2375(15)
C12 N2 1.3374(16)
C13 O2 1.2253(15)
C13 H13 0.9300
N2 H2A 0.8600
N2 H2B 0.8600

loop_
_geom_hbond_atom_site_label_D
_geom_hbond_atom_site_label_H
_geom_hbond_atom_site_label_A
_geom_hbond_site_symmetry_A
_geom_hbond_distance_DH
_geom_hbond_distance_HA
_geom_hbond_distance_DA
_geom_hbond_angle_DHA
N2 H2B O2 . 0.86 1.99 2.8184(14) 160
N2 H2A O1 3_674 0.86 2.22 3.0063(14) 151
C8 H8 O1 3_775 0.93 2.69 3.4252(15) 136
C7 H7B O1 3_775 0.97 2.48 3.3123(15) 144
C7 H7A O2 1_656 0.97 2.66 3.3268(15) 126
C11 H11 Cg1 1_455 0.93 2.58 3.4962(14) 167

loop_
_geom_torsion_atom_site_label_1
_geom_torsion_atom_site_label_2
_geom_torsion_atom_site_label_3
_geom_torsion_atom_site_label_4
_geom_torsion
C6 C1 C2 C3 -0.61(18)
C7 C1 C2 C3 178.65(11)
C1 C2 C3 C4 0.9(2)
C2 C3 C4 C5 -0.3(2)
C3 C4 C5 C6 -0.6(2)
C4 C5 C6 C1 0.92(19)
C2 C1 C6 C5 -0.30(18)
C7 C1 C6 C5 -179.59(11)
C6 C1 C7 N1 151.87(11)
C2 C1 C7 N1 -27.39(15)
N1 C8 C9 C10 -0.47(13)
N1 C8 C9 C12 178.17(10)
C8 C9 C10 C11 0.47(13)
C12 C9 C10 C11 -177.97(12)
C8 C9 C10 C13 -175.05(13)
C12 C9 C10 C13 6.5(2)
C13 C10 C11 N1 176.01(10)
C9 C10 C11 N1 -0.30(13)
C8 C9 C12 O1 3.69(18)
C10 C9 C12 O1 -178.07(11)
C8 C9 C12 N2 -176.06(10)
C10 C9 C12 N2 2.19(19)
C11 C10 C13 O2 -173.94(12)
C9 C10 C13 O2 1.1(2)
C10 C11 N1 C8 0.01(13)
C10 C11 N1 C7 -173.30(10)
C9 C8 N1 C11 0.30(13)
C9 C8 N1 C7 173.80(10)
C1 C7 N1 C11 90.92(13)
C1 C7 N1 C8 -81.44(13)

_cod_database_fobs_code 2241461
